data_7058010
loop_
_publ_author_name
'Yao, Chang-Jiang'
'Zhao, Kexiang'
'Long, Guankui'
'Li, Xinxiong'
'Gong, Zhong-Liang'
'Zhong, Yu-Wu'
'Gao, Weibo'
'Li, Yongxin'
'Ganguly, Rakesh'
'Li, Gang'
'Zhang, Qichun'

_publ_section_title
;
 Synthesis, characterization and photophysical studies of a novel
 polycyclic diborane
;
_journal_issue 2
_journal_name_full 'New Journal of Chemistry'
_journal_page_first 564
_journal_paper_doi 10.1039/C8NJ05550E
_journal_volume 43
_journal_year 2019
_chemical_formula_sum 'C64 H96 B2 N4 Si4'
_chemical_formula_weight 1055.42
_chemical_properties_physical Air-sensitive
_space_group_crystal_system triclinic
_space_group_IT_number 2
_space_group_name_Hall '-P 1'
_space_group_name_H-M_alt 'P -1'
_symmetry_space_group_name_Hall '-P 1'
_symmetry_space_group_name_H-M 'P -1'
_atom_sites_solution_hydrogens geom
_atom_sites_solution_primary dual
_audit_update_record
;
2018-09-09 deposited with the CCDC.
2018-12-03 downloaded from the CCDC.
;
_cell_angle_alpha 81.090(5)
_cell_angle_beta 82.566(5)
_cell_angle_gamma 89.760(5)
_cell_formula_units_Z 4
_cell_length_a 14.598(2)
_cell_length_b 14.930(2)
_cell_length_c 31.428(5)
_cell_measurement_reflns_used 9718
_cell_measurement_temperature 100.(2)
_cell_measurement_theta_max 26.3962
_cell_measurement_theta_min 2.3789
_cell_volume 6709.3(17)
_computing_cell_refinement 'SAINT V8.38A (Bruker AXS Inc., 2017)'
_computing_data_collection 'APEX3 (Bruker AXS Inc., 2017)'
_computing_data_reduction 'SAINT V8.38A (Bruker AXS Inc., 2017)'
_computing_publication_material 'APEX3 (Bruker AXS Inc., 2017)'
_computing_structure_refinement 'SHELXL-2016/6 (Sheldrick, 2016)'
_computing_structure_solution 'XS, VERSION 2013/1'
_diffrn_ambient_temperature 100.(2)
_diffrn_detector_area_resol_mean 7.4074
_diffrn_measured_fraction_theta_full 0.983
_diffrn_measured_fraction_theta_max 0.983
_diffrn_measurement_device_type 'Photon II CPADs detector'
_diffrn_measurement_method 'phi and omega scans'
_diffrn_radiation_monochromator 'Multilayer Mirror'
_diffrn_radiation_type MoK\a
_diffrn_radiation_wavelength 0.71073
_diffrn_reflns_av_R_equivalents 0.0466
_diffrn_reflns_av_unetI/netI 0.0797
_diffrn_reflns_limit_h_max 19
_diffrn_reflns_limit_h_min -18
_diffrn_reflns_limit_k_max 19
_diffrn_reflns_limit_k_min -19
_diffrn_reflns_limit_l_max 40
_diffrn_reflns_limit_l_min -31
_diffrn_reflns_number 30958
_diffrn_reflns_theta_full 27.72
_diffrn_reflns_theta_max 27.72
_diffrn_reflns_theta_min 2.23
_diffrn_source 'Incoatec microfocus source'
_diffrn_source_type 'Bruker D8 Quest'
_exptl_absorpt_coefficient_mu 0.127
_exptl_absorpt_correction_T_max 0.97
_exptl_absorpt_correction_T_min 0.78
_exptl_absorpt_correction_type multi-scan
_exptl_absorpt_process_details
;
SADABS-2016/2 - Bruker AXS area detector scaling and absorption correction
;
_exptl_crystal_colour 'pale yellow'
_exptl_crystal_density_diffrn 1.045
_exptl_crystal_density_method 'not measured'
_exptl_crystal_description block
_exptl_crystal_F_000 2296
_exptl_crystal_preparation Luminescent
_exptl_crystal_size_max 0.340
_exptl_crystal_size_mid 0.260
_exptl_crystal_size_min 0.240
_refine_diff_density_max 0.925
_refine_diff_density_min -0.746
_refine_ls_extinction_method none
_refine_ls_goodness_of_fit_ref 1.079
_refine_ls_hydrogen_treatment constr
_refine_ls_matrix_type full
_refine_ls_number_parameters 1684
_refine_ls_number_reflns 30958
_refine_ls_number_restraints 2734
_refine_ls_restrained_S_all 1.041
_refine_ls_R_factor_all 0.1538
_refine_ls_R_factor_gt 0.1123
_refine_ls_shift/su_max 0.004
_refine_ls_shift/su_mean 0.000
_refine_ls_structure_factor_coef Fsqd
_refine_ls_weighting_details 'w=1/[\s^2^(Fo^2^)+(0.1699P)^2^+19.1759P] where P=(Fo^2^+2Fc^2^)/3'
_refine_ls_weighting_scheme calc
_refine_ls_wR_factor_gt 0.3441
_refine_ls_wR_factor_ref 0.3736
_reflns_number_gt 20179
_reflns_number_total 30958
_reflns_threshold_expression 'I > 2\s(I)'
_cod_data_source_file c8nj05550e2.cif
_cod_data_source_block zqc87m
_cod_depositor_comments
;
The following automatic conversions were performed:

'_exptl_absorpt_correction_type' value 'Multi-Scan' changed to
'multi-scan' according to
/home/data/users/saulius/crontab/automatic-downloads/rss-feeds/RSC/lib/dictionaries/cif_core.dic
dictionary named 'cif_core.dic' version 2.4.2 from 2011-04-26.

Automatic conversion script
Id: cif_fix_values 4973 2017-02-22 13:04:09Z antanas 

 Adding full bibliography for 7058010.cif.
;
_cod_original_cell_volume 6709.3(18)
_cod_database_code 7058010

loop_
_space_group_symop_operation_xyz
'x, y, z'
'-x, -y, -z'

loop_
_atom_site_type_symbol
_atom_site_label
_atom_site_fract_x
_atom_site_fract_y
_atom_site_fract_z
_atom_site_U_iso_or_equiv
_atom_site_adp_type
_atom_site_calc_flag
_atom_site_refinement_flags_adp
_atom_site_refinement_flags_occupancy
_atom_site_refinement_flags_posn
_atom_site_occupancy
_atom_site_disorder_assembly
_atom_site_disorder_group
Si Si1 0.9869(2) 0.2792(2) 0.39415(9) 0.0253(6) Uani d U P . 0.830(5) A 1
Si Si2 0.57883(14) 0.95918(13) 0.35791(9) 0.0372(6) Uani d U P D 0.830(5) A 1
C C22 0.6726(10) 0.7781(7) 0.3790(4) 0.0291(19) Uani d U P D 0.830(5) A 1
C C23 0.6348(5) 0.8502(5) 0.3706(3) 0.0342(16) Uani d U P D 0.830(5) A 1
C C24 0.6332(8) 1.0400(6) 0.3872(4) 0.056(2) Uani d U P D 0.830(5) A 1
H H24 0.626258 1.009128 0.418018 0.067 Uiso calc U P R 0.830(5) A 1
C C25 0.7388(9) 1.0512(12) 0.3742(7) 0.082(4) Uani d U P D 0.830(5) A 1
H H25A 0.751585 1.087797 0.345276 0.122 Uiso calc U P R 0.830(5) A 1
H H25B 0.766418 0.99141 0.37361 0.122 Uiso calc U P R 0.830(5) A 1
H H25C 0.765303 1.081581 0.395346 0.122 Uiso calc U P R 0.830(5) A 1
C C26 0.5793(11) 1.1271(8) 0.3889(6) 0.093(4) Uani d U P D 0.830(5) A 1
H H26A 0.606603 1.163767 0.407497 0.139 Uiso calc U P R 0.830(5) A 1
H H26B 0.514816 1.112244 0.400862 0.139 Uiso calc U P R 0.830(5) A 1
H H26C 0.581761 1.161376 0.359555 0.139 Uiso calc U P R 0.830(5) A 1
C C27 0.4524(6) 0.9409(6) 0.3772(3) 0.0526(18) Uani d U P D 0.830(5) A 1
H H27 0.422857 1.001637 0.373781 0.063 Uiso calc U P R 0.830(5) A 1
C C28 0.4068(6) 0.8827(7) 0.3491(4) 0.068(3) Uani d U P D 0.830(5) A 1
H H28A 0.423865 0.819137 0.356498 0.102 Uiso calc U P R 0.830(5) A 1
H H28B 0.428099 0.903997 0.31829 0.102 Uiso calc U P R 0.830(5) A 1
H H28C 0.33953 0.887836 0.35449 0.102 Uiso calc U P R 0.830(5) A 1
C C29 0.4377(8) 0.9012(9) 0.4266(4) 0.079(3) Uani d U P D 0.830(5) A 1
H H29A 0.371401 0.893066 0.436572 0.119 Uiso calc U P R 0.830(5) A 1
H H29B 0.464263 0.943132 0.442931 0.119 Uiso calc U P R 0.830(5) A 1
H H29C 0.46814 0.842522 0.431195 0.119 Uiso calc U P R 0.830(5) A 1
C C30 0.5967(6) 0.9904(6) 0.2959(3) 0.0496(19) Uani d U P D 0.830(5) A 1
H H30 0.560794 0.94404 0.284759 0.06 Uiso calc U P R 0.830(5) A 1
C C31 0.5558(9) 1.0816(8) 0.2800(4) 0.089(4) Uani d U P D 0.830(5) A 1
H H31A 0.583053 1.129057 0.292972 0.133 Uiso calc U P R 0.830(5) A 1
H H31B 0.488751 1.079224 0.288434 0.133 Uiso calc U P R 0.830(5) A 1
H H31C 0.56936 1.095355 0.248251 0.133 Uiso calc U P R 0.830(5) A 1
C C32 0.6960(7) 0.9859(7) 0.2740(3) 0.064(3) Uani d U P D 0.830(5) A 1
H H32A 0.695904 0.986251 0.242759 0.096 Uiso calc U P R 0.830(5) A 1
H H32B 0.724315 0.930109 0.286611 0.096 Uiso calc U P R 0.830(5) A 1
H H32C 0.731374 1.038496 0.278471 0.096 Uiso calc U P R 0.830(5) A 1
Si Si1A 0.9947(16) 0.2800(16) 0.3813(6) 0.041(3) Uani d U P . 0.170(5) A 2
Si Si2A 0.5470(7) 0.9467(6) 0.3873(4) 0.039(2) Uani d U P D 0.170(5) A 2
C C22A 0.664(5) 0.775(4) 0.387(2) 0.0291(19) Uani d U P D 0.170(5) A 2
C C23A 0.614(2) 0.8428(16) 0.3861(12) 0.030(4) Uani d U P D 0.170(5) A 2
C C24A 0.622(2) 1.037(2) 0.3998(14) 0.052(5) Uani d U P D 0.170(5) A 2
H H24A 0.640624 1.007765 0.428182 0.062 Uiso calc U P R 0.170(5) A 2
C C25A 0.564(4) 1.117(3) 0.414(2) 0.067(9) Uani d U P D 0.170(5) A 2
H H25D 0.509439 1.123581 0.398676 0.1 Uiso calc U P R 0.170(5) A 2
H H25E 0.601701 1.173043 0.406233 0.1 Uiso calc U P R 0.170(5) A 2
H H25F 0.545367 1.105326 0.445201 0.1 Uiso calc U P R 0.170(5) A 2
C C26A 0.715(3) 1.057(4) 0.373(3) 0.060(9) Uani d U P D 0.170(5) A 2
H H26D 0.709497 1.10534 0.34884 0.09 Uiso calc U P R 0.170(5) A 2
H H26E 0.737831 1.002006 0.361825 0.09 Uiso calc U P R 0.170(5) A 2
H H26F 0.758756 1.075778 0.391363 0.09 Uiso calc U P R 0.170(5) A 2
C C27A 0.4532(19) 0.924(3) 0.4354(9) 0.058(5) Uani d U P D 0.170(5) A 2
H H27A 0.454079 0.857368 0.446156 0.07 Uiso calc U P R 0.170(5) A 2
C C28A 0.475(3) 0.971(4) 0.4728(12) 0.074(10) Uani d U P D 0.170(5) A 2
H H28D 0.420801 1.003619 0.483652 0.111 Uiso calc U P R 0.170(5) A 2
H H28E 0.5266 1.014796 0.462358 0.111 Uiso calc U P R 0.170(5) A 2
H H28F 0.492994 0.926165 0.496275 0.111 Uiso calc U P R 0.170(5) A 2
C C29A 0.356(2) 0.944(4) 0.4209(17) 0.085(9) Uani d U P D 0.170(5) A 2
H H29D 0.348129 0.910632 0.396939 0.128 Uiso calc U P R 0.170(5) A 2
H H29E 0.308231 0.92392 0.445399 0.128 Uiso calc U P R 0.170(5) A 2
H H29F 0.350668 1.008877 0.411175 0.128 Uiso calc U P R 0.170(5) A 2
C C30A 0.491(2) 0.971(2) 0.3351(7) 0.051(4) Uani d U P D 0.170(5) A 2
H H30A 0.436992 0.928735 0.338862 0.061 Uiso calc U P R 0.170(5) A 2
C C31A 0.453(4) 1.068(3) 0.3280(16) 0.092(10) Uani d U P D 0.170(5) A 2
H H31D 0.413638 1.078523 0.354467 0.137 Uiso calc U P R 0.170(5) A 2
H H31E 0.503986 1.111741 0.321309 0.137 Uiso calc U P R 0.170(5) A 2
H H31F 0.415894 1.073875 0.30381 0.137 Uiso calc U P R 0.170(5) A 2
C C32A 0.552(4) 0.956(4) 0.2934(10) 0.081(9) Uani d U P D 0.170(5) A 2
H H32D 0.61103 0.930025 0.30063 0.121 Uiso calc U P R 0.170(5) A 2
H H32E 0.56353 1.013507 0.273859 0.121 Uiso calc U P R 0.170(5) A 2
H H32F 0.520509 0.913417 0.278927 0.121 Uiso calc U P R 0.170(5) A 2
B B1 0.8267(5) 0.6513(4) 0.2779(2) 0.0321(12) Uani d . . . 1.0 . .
B B2 0.8504(5) 0.6697(4) 0.2239(2) 0.0325(12) Uani d . . . 1.0 . .
B B3 0.3097(4) 0.1557(4) 0.27774(19) 0.0269(11) Uani d . . . 1.0 . .
B B4 0.3313(4) 0.1733(4) 0.22346(19) 0.0252(11) Uani d . . . 1.0 . .
C C1 0.8217(4) 0.5900(3) 0.35010(16) 0.0250(10) Uani d . . . 1.0 . .
C C2 0.8334(3) 0.5378(3) 0.38940(16) 0.0234(9) Uani d . . D 1.0 . .
C C3 0.7889(3) 0.5648(3) 0.42832(16) 0.0242(9) Uani d . . . 1.0 . .
C C4 0.7991(4) 0.5146(4) 0.46965(17) 0.0293(11) Uani d . . . 1.0 . .
H H4 0.836297 0.462171 0.471496 0.035 Uiso calc U . R 1.0 . .
C C5 0.7557(4) 0.5411(4) 0.50684(18) 0.0352(12) Uani d . . . 1.0 . .
H H5 0.763403 0.507309 0.534311 0.042 Uiso calc U . R 1.0 . .
C C6 0.6998(4) 0.6179(4) 0.50453(19) 0.0355(12) Uani d . . . 1.0 . .
H H6 0.669385 0.635563 0.530463 0.043 Uiso calc U . R 1.0 . .
C C7 0.6888(4) 0.6679(4) 0.46500(18) 0.0311(11) Uani d . . . 1.0 . .
H H7 0.650706 0.719702 0.463951 0.037 Uiso calc U . R 1.0 . .
C C8 0.7331(3) 0.6434(3) 0.42598(17) 0.0248(9) Uani d . . . 1.0 . .
C C9 0.7221(4) 0.6964(3) 0.38471(18) 0.0271(10) Uani d . . D 1.0 . .
C C10 0.7665(4) 0.6674(3) 0.34815(17) 0.0261(10) Uani d . . . 1.0 . .
C C11 0.8891(13) 0.4589(8) 0.3903(7) 0.025(2) Uani d U P D 0.830(5) A 1
C C12 0.9334(9) 0.3905(6) 0.3892(4) 0.029(2) Uani d U P D 0.830(5) A 1
C C13 0.9403(6) 0.2127(6) 0.3555(3) 0.0399(17) Uani d U P D 0.830(5) A 1
H H13 0.881017 0.184275 0.371208 0.048 Uiso calc U P R 0.830(5) A 1
C C14 0.9163(10) 0.2660(8) 0.3139(4) 0.057(3) Uani d U P D 0.830(5) A 1
H H14A 0.972931 0.290825 0.295849 0.086 Uiso calc U P R 0.830(5) A 1
H H14B 0.875599 0.315812 0.320567 0.086 Uiso calc U P R 0.830(5) A 1
H H14C 0.884593 0.22621 0.298304 0.086 Uiso calc U P R 0.830(5) A 1
C C15 1.0016(8) 0.1341(7) 0.3441(4) 0.062(3) Uani d U P D 0.830(5) A 1
H H15A 0.974069 0.10345 0.323302 0.094 Uiso calc U P R 0.830(5) A 1
H H15B 1.006768 0.090994 0.370514 0.094 Uiso calc U P R 0.830(5) A 1
H H15C 1.06315 0.157683 0.33115 0.094 Uiso calc U P R 0.830(5) A 1
C C16 0.9522(6) 0.2282(6) 0.4531(3) 0.0401(18) Uani d U P D 0.830(5) A 1
H H16 0.973631 0.271855 0.470976 0.048 Uiso calc U P R 0.830(5) A 1
C C17 0.9984(7) 0.1391(7) 0.4661(4) 0.060(3) Uani d U P D 0.830(5) A 1
H H17A 0.986614 0.121747 0.497739 0.09 Uiso calc U P R 0.830(5) A 1
H H17B 1.065097 0.145734 0.457013 0.09 Uiso calc U P R 0.830(5) A 1
H H17C 0.973296 0.092139 0.452086 0.09 Uiso calc U P R 0.830(5) A 1
C C18 0.8483(6) 0.2194(6) 0.4644(3) 0.040(2) Uani d U P D 0.830(5) A 1
H H18A 0.825007 0.172344 0.449825 0.06 Uiso calc U P R 0.830(5) A 1
H H18B 0.819998 0.277436 0.454692 0.06 Uiso calc U P R 0.830(5) A 1
H H18C 0.832594 0.202896 0.495874 0.06 Uiso calc U P R 0.830(5) A 1
C C19 1.1160(7) 0.2981(9) 0.3828(4) 0.0350(15) Uani d U P D 0.830(5) A 1
H H19 1.145212 0.237054 0.385507 0.042 Uiso calc U P R 0.830(5) A 1
C C20 1.1456(10) 0.3465(12) 0.3365(4) 0.047(3) Uani d U P D 0.830(5) A 1
H H20A 1.115842 0.405605 0.332379 0.071 Uiso calc U P R 0.830(5) A 1
H H20B 1.127106 0.309676 0.315705 0.071 Uiso calc U P R 0.830(5) A 1
H H20C 1.212893 0.355248 0.331727 0.071 Uiso calc U P R 0.830(5) A 1
C C21 1.1513(8) 0.3486(8) 0.4161(4) 0.044(2) Uani d U P D 0.830(5) A 1
H H21A 1.218023 0.359463 0.408675 0.065 Uiso calc U P R 0.830(5) A 1
H H21B 1.138621 0.312239 0.445038 0.065 Uiso calc U P R 0.830(5) A 1
H H21C 1.119914 0.406817 0.416051 0.065 Uiso calc U P R 0.830(5) A 1
C C11A 0.881(7) 0.454(4) 0.387(4) 0.025(2) Uani d U P D 0.170(5) A 2
C C12A 0.927(5) 0.387(3) 0.3840(19) 0.030(4) Uani d U P D 0.170(5) A 2
C C13A 0.955(3) 0.220(3) 0.3410(12) 0.048(5) Uani d U P D 0.170(5) A 2
H H13A 0.899134 0.183452 0.354944 0.057 Uiso calc U P R 0.170(5) A 2
C C14A 1.023(4) 0.157(3) 0.3207(17) 0.057(8) Uani d U P D 0.170(5) A 2
H H14D 0.989819 0.117614 0.305356 0.086 Uiso calc U P R 0.170(5) A 2
H H14E 1.052289 0.119732 0.343459 0.086 Uiso calc U P R 0.170(5) A 2
H H14F 1.07009 0.19271 0.300118 0.086 Uiso calc U P R 0.170(5) A 2
C C15A 0.927(5) 0.290(4) 0.305(2) 0.052(9) Uani d U P D 0.170(5) A 2
H H15D 0.883098 0.331843 0.317468 0.078 Uiso calc U P R 0.170(5) A 2
H H15E 0.98176 0.324307 0.289504 0.078 Uiso calc U P R 0.170(5) A 2
H H15F 0.897832 0.259688 0.284573 0.078 Uiso calc U P R 0.170(5) A 2
C C16A 0.939(3) 0.213(2) 0.4419(12) 0.045(5) Uani d U P D 0.170(5) A 2
H H16A 0.962682 0.242899 0.464577 0.054 Uiso calc U P R 0.170(5) A 2
C C17A 0.979(3) 0.118(3) 0.4446(17) 0.049(7) Uani d U P D 0.170(5) A 2
H H17D 0.940637 0.076684 0.467289 0.073 Uiso calc U P R 0.170(5) A 2
H H17E 1.041962 0.119519 0.451626 0.073 Uiso calc U P R 0.170(5) A 2
H H17F 0.978717 0.096758 0.416599 0.073 Uiso calc U P R 0.170(5) A 2
C C18A 0.835(3) 0.208(4) 0.451(2) 0.052(9) Uani d U P D 0.170(5) A 2
H H18D 0.809542 0.182745 0.427871 0.078 Uiso calc U P R 0.170(5) A 2
H H18E 0.810664 0.269186 0.452225 0.078 Uiso calc U P R 0.170(5) A 2
H H18F 0.815709 0.169304 0.478932 0.078 Uiso calc U P R 0.170(5) A 2
C C19A 1.112(3) 0.299(4) 0.3844(17) 0.041(5) Uani d U P D 0.170(5) A 2
H H19A 1.140356 0.238 0.384106 0.049 Uiso calc U P R 0.170(5) A 2
C C20A 1.161(6) 0.357(6) 0.3433(16) 0.043(9) Uani d U P D 0.170(5) A 2
H H20D 1.130004 0.414938 0.338196 0.064 Uiso calc U P R 0.170(5) A 2
H H20E 1.158453 0.324705 0.318429 0.064 Uiso calc U P R 0.170(5) A 2
H H20F 1.225549 0.366985 0.34684 0.064 Uiso calc U P R 0.170(5) A 2
C C21A 1.137(5) 0.328(4) 0.4259(15) 0.041(8) Uani d U P D 0.170(5) A 2
H H21D 1.202534 0.315905 0.428065 0.061 Uiso calc U P R 0.170(5) A 2
H H21E 1.099146 0.292854 0.450976 0.061 Uiso calc U P R 0.170(5) A 2
H H21F 1.125526 0.392459 0.425377 0.061 Uiso calc U P R 0.170(5) A 2
C C33 0.9172(4) 0.6659(3) 0.15388(17) 0.0269(10) Uani d . . . 1.0 . .
C C34 0.9708(4) 0.6492(3) 0.11679(17) 0.0254(10) Uani d . . . 1.0 . .
C C35 0.9430(3) 0.6870(3) 0.07565(16) 0.0233(9) Uani d . . . 1.0 . .
C C36 0.9947(4) 0.6709(4) 0.03638(18) 0.0304(11) Uani d . . . 1.0 . .
H H36 1.04846 0.634854 0.037109 0.037 Uiso calc U . R 1.0 . .
C C37 0.9674(4) 0.7072(4) -0.00295(18) 0.0331(11) Uani d . . . 1.0 . .
H H37 1.002091 0.695549 -0.029189 0.04 Uiso calc U . R 1.0 . .
C C38 0.8892(4) 0.7611(4) -0.00455(18) 0.0313(11) Uani d . . . 1.0 . .
H H38 0.87128 0.785934 -0.031881 0.038 Uiso calc U . R 1.0 . .
C C39 0.8381(3) 0.7783(3) 0.03273(17) 0.0253(10) Uani d . . . 1.0 . .
H H39 0.785475 0.815717 0.030959 0.03 Uiso calc U . R 1.0 . .
C C40 0.8622(3) 0.7415(3) 0.07397(16) 0.0225(9) Uani d . . . 1.0 . .
C C41 0.8070(3) 0.7569(3) 0.11299(16) 0.0226(9) Uani d . . . 1.0 . .
C C42 0.8353(3) 0.7189(3) 0.15185(16) 0.0243(9) Uani d . . . 1.0 . .
C C43 1.0512(4) 0.5942(3) 0.12073(17) 0.0276(10) Uani d . . . 1.0 . .
C C44 1.1175(4) 0.5473(4) 0.12608(19) 0.0312(11) Uani d . . . 1.0 . .
C C45 1.1711(5) 0.3644(4) 0.1700(3) 0.0487(15) Uani d . . . 1.0 . .
H H45 1.226004 0.326748 0.176296 0.058 Uiso calc U . R 1.0 . .
C C46 1.1134(6) 0.3102(5) 0.1473(3) 0.062(2) Uani d . . . 1.0 . .
H H46A 1.093314 0.253592 0.166435 0.093 Uiso calc U . R 1.0 . .
H H46B 1.149692 0.296271 0.120736 0.093 Uiso calc U . R 1.0 . .
H H46C 1.059111 0.345047 0.139839 0.093 Uiso calc U . R 1.0 . .
C C47 1.1196(7) 0.3782(7) 0.2139(3) 0.073(2) Uani d . . . 1.0 . .
H H47A 1.065761 0.416206 0.209384 0.11 Uiso calc U . R 1.0 . .
H H47B 1.160855 0.407945 0.229854 0.11 Uiso calc U . R 1.0 . .
H H47C 1.099091 0.319214 0.230719 0.11 Uiso calc U . R 1.0 . .
C C48 1.2952(5) 0.5362(5) 0.1656(2) 0.0464(15) Uani d . . . 1.0 . .
H H48 1.330347 0.582092 0.142903 0.056 Uiso calc U . R 1.0 . .
C C49 1.3681(5) 0.4750(6) 0.1855(3) 0.0566(19) Uani d . . . 1.0 . .
H H49A 1.412791 0.512112 0.196054 0.085 Uiso calc U . R 1.0 . .
H H49B 1.400111 0.442232 0.163364 0.085 Uiso calc U . R 1.0 . .
H H49C 1.337928 0.431376 0.20975 0.085 Uiso calc U . R 1.0 . .
C C50 1.2466(6) 0.5904(6) 0.1999(3) 0.059(2) Uani d . . . 1.0 . .
H H50A 1.215737 0.548239 0.224558 0.088 Uiso calc U . R 1.0 . .
H H50B 1.200687 0.630143 0.1869 0.088 Uiso calc U . R 1.0 . .
H H50C 1.292455 0.627076 0.209939 0.088 Uiso calc U . R 1.0 . .
C C51 1.2814(5) 0.4493(5) 0.0831(2) 0.0499(16) Uani d . . . 1.0 . .
H H51 1.311406 0.389386 0.090103 0.06 Uiso calc U . R 1.0 . .
C C52 1.3587(6) 0.5163(8) 0.0637(3) 0.078(3) Uani d . . . 1.0 . .
H H52A 1.383355 0.504025 0.034659 0.117 Uiso calc U . R 1.0 . .
H H52B 1.407928 0.510271 0.082295 0.117 Uiso calc U . R 1.0 . .
H H52C 1.334747 0.578052 0.061451 0.117 Uiso calc U . R 1.0 . .
C C53 1.2166(7) 0.4370(7) 0.0503(3) 0.067(2) Uani d . . . 1.0 . .
H H53A 1.179878 0.491694 0.04495 0.1 Uiso calc U . R 1.0 . .
H H53B 1.175327 0.384819 0.061808 0.1 Uiso calc U . R 1.0 . .
H H53C 1.252727 0.426485 0.02307 0.1 Uiso calc U . R 1.0 . .
C C54 0.7232(4) 0.8082(3) 0.11375(16) 0.0251(10) Uani d . . . 1.0 . .
C C55 0.6534(4) 0.8493(4) 0.11787(19) 0.0320(11) Uani d . . . 1.0 . .
C C56 0.4603(5) 0.8689(5) 0.0929(3) 0.0552(19) Uani d . . . 1.0 . .
H H56 0.496392 0.865528 0.063958 0.066 Uiso calc U . R 1.0 . .
C C57 0.4269(6) 0.7715(5) 0.1110(4) 0.072(3) Uani d . . . 1.0 . .
H H57A 0.387898 0.770638 0.138887 0.108 Uiso calc U . R 1.0 . .
H H57B 0.480327 0.732713 0.115163 0.108 Uiso calc U . R 1.0 . .
H H57C 0.391086 0.748928 0.090428 0.108 Uiso calc U . R 1.0 . .
C C58 0.3814(6) 0.9329(6) 0.0836(4) 0.079(3) Uani d . . . 1.0 . .
H H58A 0.343625 0.908081 0.064445 0.118 Uiso calc U . R 1.0 . .
H H58B 0.406667 0.992327 0.069415 0.118 Uiso calc U . R 1.0 . .
H H58C 0.343136 0.939363 0.11093 0.118 Uiso calc U . R 1.0 . .
C C59 0.5722(4) 1.0351(4) 0.1041(2) 0.0420(14) Uani d . . . 1.0 . .
H H59 0.51268 1.068373 0.106947 0.05 Uiso calc U . R 1.0 . .
C C60 0.6372(6) 1.0779(5) 0.1300(3) 0.062(2) Uani d . . . 1.0 . .
H H60A 0.69398 1.042741 0.130809 0.093 Uiso calc U . R 1.0 . .
H H60B 0.606855 1.077968 0.15968 0.093 Uiso calc U . R 1.0 . .
H H60C 0.652461 1.140342 0.116091 0.093 Uiso calc U . R 1.0 . .
C C61 0.6102(6) 1.0496(5) 0.0554(3) 0.0583(19) Uani d . . . 1.0 . .
H H61A 0.620993 1.114476 0.045038 0.087 Uiso calc U . R 1.0 . .
H H61B 0.565255 1.026123 0.039111 0.087 Uiso calc U . R 1.0 . .
H H61C 0.668447 1.017311 0.051181 0.087 Uiso calc U . R 1.0 . .
C C62 0.5118(6) 0.8986(5) 0.1865(3) 0.061(2) Uani d . . . 1.0 . .
H H62 0.560214 0.931304 0.198227 0.074 Uiso calc U . R 1.0 . .
C C63 0.4191(8) 0.9463(8) 0.1979(3) 0.105(5) Uani d . . . 1.0 . .
H H63A 0.368794 0.914525 0.188302 0.158 Uiso calc U . R 1.0 . .
H H63B 0.422997 1.009318 0.183214 0.158 Uiso calc U . R 1.0 . .
H H63C 0.407054 0.945191 0.229392 0.158 Uiso calc U . R 1.0 . .
C C64 0.5076(8) 0.8010(6) 0.2107(3) 0.084(3) Uani d . . . 1.0 . .
H H64A 0.501428 0.801858 0.242097 0.126 Uiso calc U . R 1.0 . .
H H64B 0.564374 0.769845 0.201778 0.126 Uiso calc U . R 1.0 . .
H H64C 0.454263 0.769018 0.203824 0.126 Uiso calc U . R 1.0 . .
C C65 0.2625(3) 0.0919(3) 0.34904(16) 0.0236(9) Uani d . . . 1.0 . .
C C66 0.2254(3) 0.0377(3) 0.38711(16) 0.0238(9) Uani d . . . 1.0 . .
C C67 0.2452(3) 0.0622(3) 0.42702(16) 0.0238(9) Uani d . . . 1.0 . .
C C68 0.2097(4) 0.0097(4) 0.46741(18) 0.0326(11) Uani d . . . 1.0 . .
H H68 0.172386 -0.042445 0.467715 0.039 Uiso calc U . R 1.0 . .
C C69 0.2282(5) 0.0329(4) 0.50559(19) 0.0396(13) Uani d . . . 1.0 . .
H H69 0.202416 -0.002036 0.532305 0.047 Uiso calc U . R 1.0 . .
C C70 0.2858(5) 0.1090(4) 0.5057(2) 0.0422(15) Uani d . . . 1.0 . .
H H70 0.300133 0.123852 0.532439 0.051 Uiso calc U . R 1.0 . .
C C71 0.3210(5) 0.1611(4) 0.46729(18) 0.0363(12) Uani d . . . 1.0 . .
H H71 0.359149 0.212276 0.467718 0.044 Uiso calc U . R 1.0 . .
C C72 0.3016(4) 0.1401(3) 0.42729(16) 0.0245(9) Uani d . . . 1.0 . .
C C73 0.3384(3) 0.1953(3) 0.38695(16) 0.0228(9) Uani d . . . 1.0 . .
C C74 0.3176(3) 0.1699(3) 0.34933(16) 0.0231(9) Uani d . . . 1.0 . .
C C75 0.1740(4) -0.0420(3) 0.38462(17) 0.0267(10) Uani d . . . 1.0 . .
C C76 0.1349(4) -0.1093(4) 0.37995(18) 0.0296(11) Uani d . . . 1.0 . .
C C77 0.1455(5) -0.2617(5) 0.3274(3) 0.0547(17) Uani d . . . 1.0 . .
H H77 0.20385 -0.289037 0.336613 0.066 Uiso calc U . R 1.0 . .
C C78 0.0909(7) -0.3396(7) 0.3142(4) 0.086(3) Uani d . . . 1.0 . .
H H78A 0.044975 -0.313908 0.295752 0.128 Uiso calc U . R 1.0 . .
H H78B 0.059492 -0.377008 0.340324 0.128 Uiso calc U . R 1.0 . .
H H78C 0.133614 -0.377044 0.298091 0.128 Uiso calc U . R 1.0 . .
C C79 0.1754(8) -0.1874(7) 0.2882(3) 0.079(3) Uani d . . . 1.0 . .
H H79A 0.217695 -0.213059 0.266535 0.119 Uiso calc U . R 1.0 . .
H H79B 0.206639 -0.137786 0.2979 0.119 Uiso calc U . R 1.0 . .
H H79C 0.120738 -0.164264 0.275192 0.119 Uiso calc U . R 1.0 . .
C C80 -0.0438(4) -0.2029(4) 0.3734(2) 0.0395(13) Uani d . . . 1.0 . .
H H80 -0.071595 -0.263578 0.37258 0.047 Uiso calc U . R 1.0 . .
C C81 -0.0647(5) -0.1401(5) 0.3330(3) 0.0513(16) Uani d . . . 1.0 . .
H H81A -0.131714 -0.133807 0.333737 0.077 Uiso calc U . R 1.0 . .
H H81B -0.039657 -0.165603 0.307048 0.077 Uiso calc U . R 1.0 . .
H H81C -0.03618 -0.080405 0.332092 0.077 Uiso calc U . R 1.0 . .
C C82 -0.0904(5) -0.1696(5) 0.4147(3) 0.0516(17) Uani d . . . 1.0 . .
H H82A -0.065191 -0.109741 0.416382 0.077 Uiso calc U . R 1.0 . .
H H82B -0.078518 -0.212456 0.440263 0.077 Uiso calc U . R 1.0 . .
H H82C -0.157117 -0.165544 0.413752 0.077 Uiso calc U . R 1.0 . .
C C83 0.1033(5) -0.2945(4) 0.4282(3) 0.0508(17) Uani d . . . 1.0 . .
H H83 0.078999 -0.261183 0.452427 0.061 Uiso calc U . R 1.0 . .
C C84 0.2064(5) -0.3092(6) 0.4314(3) 0.063(2) Uani d . . . 1.0 . .
H H84A 0.21421 -0.339303 0.460661 0.095 Uiso calc U . R 1.0 . .
H H84B 0.239038 -0.250426 0.425468 0.095 Uiso calc U . R 1.0 . .
H H84C 0.231939 -0.347134 0.410053 0.095 Uiso calc U . R 1.0 . .
C C85 0.0508(6) -0.3853(5) 0.4364(4) 0.079(3) Uani d . . . 1.0 . .
H H85A 0.070905 -0.41975 0.412783 0.118 Uiso calc U . R 1.0 . .
H H85B -0.015643 -0.374455 0.437557 0.118 Uiso calc U . R 1.0 . .
H H85C 0.063618 -0.41997 0.464048 0.118 Uiso calc U . R 1.0 . .
C C86 0.3927(4) 0.2755(3) 0.38407(16) 0.0254(10) Uani d . . . 1.0 . .
C C87 0.4387(4) 0.3444(4) 0.37663(18) 0.0284(10) Uani d . . . 1.0 . .
C C88 0.5874(6) 0.4278(6) 0.3072(3) 0.0611(19) Uani d . . . 1.0 . .
H H88 0.599145 0.489901 0.290084 0.073 Uiso calc U . R 1.0 . .
C C89 0.6816(7) 0.3910(11) 0.3129(4) 0.115(5) Uani d . . . 1.0 . .
H H89A 0.691743 0.33776 0.298272 0.173 Uiso calc U . R 1.0 . .
H H89B 0.686077 0.373693 0.34393 0.173 Uiso calc U . R 1.0 . .
H H89C 0.728626 0.437636 0.300236 0.173 Uiso calc U . R 1.0 . .
C C90 0.5388(7) 0.3764(8) 0.2785(3) 0.079(3) Uani d . . . 1.0 . .
H H90A 0.5763 0.379801 0.250079 0.119 Uiso calc U . R 1.0 . .
H H90B 0.478479 0.403342 0.274839 0.119 Uiso calc U . R 1.0 . .
H H90C 0.530259 0.312852 0.292088 0.119 Uiso calc U . R 1.0 . .
C C91 0.5837(5) 0.4600(5) 0.4034(2) 0.0521(17) Uani d . . . 1.0 . .
H H91 0.635591 0.502987 0.390066 0.063 Uiso calc U . R 1.0 . .
C C92 0.6259(8) 0.3752(6) 0.4230(4) 0.086(3) Uani d . . . 1.0 . .
H H92A 0.667874 0.389685 0.443012 0.128 Uiso calc U . R 1.0 . .
H H92B 0.660506 0.34654 0.400006 0.128 Uiso calc U . R 1.0 . .
H H92C 0.577109 0.333515 0.438958 0.128 Uiso calc U . R 1.0 . .
C C93 0.5264(8) 0.5044(10) 0.4388(4) 0.109(4) Uani d . . . 1.0 . .
H H93A 0.470787 0.467453 0.450294 0.164 Uiso calc U . R 1.0 . .
H H93B 0.508482 0.565222 0.42628 0.164 Uiso calc U . R 1.0 . .
H H93C 0.563342 0.508926 0.462265 0.164 Uiso calc U . R 1.0 . .
C C94 0.4351(7) 0.5449(6) 0.3468(5) 0.089(3) Uani d . . . 1.0 . .
H H94 0.397461 0.553713 0.374724 0.107 Uiso calc U . R 1.0 . .
C C95 0.4967(11) 0.6339(7) 0.3303(7) 0.152(8) Uani d . . . 1.0 . .
H H95A 0.546134 0.621871 0.307747 0.228 Uiso calc U . R 1.0 . .
H H95B 0.523962 0.651878 0.354681 0.228 Uiso calc U . R 1.0 . .
H H95C 0.458205 0.682904 0.318278 0.228 Uiso calc U . R 1.0 . .
C C96 0.3687(9) 0.5354(8) 0.3149(6) 0.122(5) Uani d . . . 1.0 . .
H H96A 0.331919 0.590433 0.310803 0.182 Uiso calc U . R 1.0 . .
H H96B 0.327578 0.483017 0.326087 0.182 Uiso calc U . R 1.0 . .
H H96C 0.403294 0.526674 0.287018 0.182 Uiso calc U . R 1.0 . .
C C97 0.3257(3) 0.1715(3) 0.15074(16) 0.0214(9) Uani d . . . 1.0 . .
C C98 0.3025(3) 0.1571(3) 0.11145(16) 0.0214(9) Uani d . . . 1.0 . .
C C99 0.3607(3) 0.1978(3) 0.07309(16) 0.0223(9) Uani d . . . 1.0 . .
C C100 0.3416(4) 0.1859(4) 0.03116(17) 0.0280(10) Uani d . . . 1.0 . .
H H100 0.291282 0.148017 0.028373 0.034 Uiso calc U . R 1.0 . .
C C101 0.3952(4) 0.2286(4) -0.00539(18) 0.0346(12) Uani d . . . 1.0 . .
H H101 0.380312 0.221932 -0.033288 0.042 Uiso calc U . R 1.0 . .
C C102 0.4720(4) 0.2819(5) -0.00182(19) 0.0382(13) Uani d . . . 1.0 . .
H H102 0.50883 0.310647 -0.027394 0.046 Uiso calc U . R 1.0 . .
C C103 0.4943(4) 0.2931(4) 0.03779(17) 0.0295(11) Uani d . . . 1.0 . .
H H103 0.546743 0.32922 0.039557 0.035 Uiso calc U . R 1.0 . .
C C104 0.4399(3) 0.2512(3) 0.07656(16) 0.0242(9) Uani d . . . 1.0 . .
C C105 0.4632(3) 0.2622(3) 0.11851(16) 0.0214(9) Uani d . . . 1.0 . .
C C106 0.4048(3) 0.2227(3) 0.15459(16) 0.0216(9) Uani d . . . 1.0 . .
C C107 0.2213(3) 0.1053(3) 0.11024(16) 0.0238(9) Uani d . . . 1.0 . .
C C108 0.1505(4) 0.0614(4) 0.11321(17) 0.0292(11) Uani d . . . 1.0 . .
C C109 -0.0226(11) 0.0016(10) 0.1754(4) 0.038(3) Uani d U P D 0.465(16) B 1
H H109 -0.061884 0.056676 0.17471 0.046 Uiso calc U P R 0.465(16) B 1
C C110 0.0443(14) -0.0007(16) 0.2096(6) 0.066(5) Uani d U P D 0.465(16) B 1
H H11A 0.008901 -0.006424 0.23859 0.099 Uiso calc U P R 0.465(16) B 1
H H11B 0.081299 0.055497 0.20384 0.099 Uiso calc U P R 0.465(16) B 1
H H11C 0.085196 -0.052609 0.208015 0.099 Uiso calc U P R 0.465(16) B 1
C C111 -0.0838(16) -0.0896(15) 0.1933(10) 0.052(6) Uani d U P D 0.465(16) B 1
H H11D -0.051387 -0.141643 0.183297 0.078 Uiso calc U P R 0.465(16) B 1
H H11E -0.143714 -0.083618 0.182218 0.078 Uiso calc U P R 0.465(16) B 1
H H11F -0.093592 -0.098808 0.225089 0.078 Uiso calc U P R 0.465(16) B 1
C C112 0.067(2) -0.1193(17) 0.1105(7) 0.035(3) Uani d U P D 0.465(16) B 1
H H112 0.006856 -0.152578 0.113467 0.042 Uiso calc U P R 0.465(16) B 1
C C113 0.115(2) -0.1207(19) 0.0640(7) 0.038(4) Uani d U P D 0.465(16) B 1
H H11G 0.17205 -0.084379 0.059092 0.056 Uiso calc U P R 0.465(16) B 1
H H11H 0.073462 -0.095232 0.043173 0.056 Uiso calc U P R 0.465(16) B 1
H H11I 0.129225 -0.183301 0.060105 0.056 Uiso calc U P R 0.465(16) B 1
C C114 0.1249(19) -0.1719(19) 0.1436(7) 0.046(5) Uani d U P D 0.465(16) B 1
H H11J 0.131408 -0.234786 0.138314 0.068 Uiso calc U P R 0.465(16) B 1
H H11K 0.093849 -0.171139 0.1731 0.068 Uiso calc U P R 0.465(16) B 1
H H11L 0.186256 -0.143319 0.140418 0.068 Uiso calc U P R 0.465(16) B 1
C C115 -0.0326(15) 0.0558(14) 0.0750(7) 0.032(3) Uani d U P D 0.465(16) B 1
H H115 0.004714 0.067777 0.045642 0.038 Uiso calc U P R 0.465(16) B 1
C C116 -0.1145(19) -0.0138(16) 0.0761(8) 0.041(5) Uani d U P D 0.465(16) B 1
H H11M -0.134985 -0.041182 0.106226 0.061 Uiso calc U P R 0.465(16) B 1
H H11N -0.093203 -0.061338 0.059076 0.061 Uiso calc U P R 0.465(16) B 1
H H11O -0.166081 0.01806 0.063712 0.061 Uiso calc U P R 0.465(16) B 1
C C117 -0.075(2) 0.1433(15) 0.0883(8) 0.038(4) Uani d U P D 0.465(16) B 1
H H11P -0.099063 0.179039 0.063396 0.057 Uiso calc U P R 0.465(16) B 1
H H11Q -0.027721 0.178888 0.098019 0.057 Uiso calc U P R 0.465(16) B 1
H H11R -0.125686 0.127906 0.112073 0.057 Uiso calc U P R 0.465(16) B 1
C C209 0.0056(11) -0.0283(10) 0.1802(5) 0.049(3) Uani d U P D 0.535(16) B 2
H H209 0.045286 -0.075571 0.194421 0.058 Uiso calc U P R 0.535(16) B 2
C C210 -0.0003(11) 0.0550(11) 0.2036(5) 0.059(4) Uani d U P D 0.535(16) B 2
H H21G -0.054956 0.090015 0.196809 0.088 Uiso calc U P R 0.535(16) B 2
H H21H 0.055285 0.093062 0.193859 0.088 Uiso calc U P R 0.535(16) B 2
H H21I -0.005023 0.035167 0.235022 0.088 Uiso calc U P R 0.535(16) B 2
C C211 -0.1018(12) -0.0631(13) 0.1874(8) 0.053(5) Uani d U P D 0.535(16) B 2
H H21J -0.126873 -0.066138 0.218092 0.079 Uiso calc U P R 0.535(16) B 2
H H21K -0.105183 -0.123394 0.17902 0.079 Uiso calc U P R 0.535(16) B 2
H H21L -0.137913 -0.020615 0.169502 0.079 Uiso calc U P R 0.535(16) B 2
C C212 0.0742(17) -0.1211(14) 0.1004(6) 0.035(3) Uani d U P D 0.535(16) B 2
H H212 0.015585 -0.156652 0.102071 0.042 Uiso calc U P R 0.535(16) B 2
C C213 0.119(2) -0.105(2) 0.0529(6) 0.045(5) Uani d U P D 0.535(16) B 2
H H21M 0.178183 -0.073554 0.050595 0.068 Uiso calc U P R 0.535(16) B 2
H H21N 0.07787 -0.06855 0.035057 0.068 Uiso calc U P R 0.535(16) B 2
H H21O 0.128572 -0.163844 0.042711 0.068 Uiso calc U P R 0.535(16) B 2
C C214 0.1376(16) -0.1780(16) 0.1292(6) 0.046(4) Uani d U P D 0.535(16) B 2
H H21P 0.158987 -0.230643 0.115692 0.07 Uiso calc U P R 0.535(16) B 2
H H21Q 0.10328 -0.198753 0.157903 0.07 Uiso calc U P R 0.535(16) B 2
H H21R 0.190944 -0.140968 0.132176 0.07 Uiso calc U P R 0.535(16) B 2
C C215 -0.0345(13) 0.0542(12) 0.0848(6) 0.033(3) Uani d U P D 0.535(16) B 2
H H215 0.00877 0.080399 0.058529 0.04 Uiso calc U P R 0.535(16) B 2
C C216 -0.1077(15) 0.0009(13) 0.0649(6) 0.035(4) Uani d U P D 0.535(16) B 2
H H21S -0.15953 -0.01938 0.087363 0.053 Uiso calc U P R 0.535(16) B 2
H H21T -0.078517 -0.051908 0.054079 0.053 Uiso calc U P R 0.535(16) B 2
H H21U -0.130463 0.040876 0.040857 0.053 Uiso calc U P R 0.535(16) B 2
C C217 -0.075(2) 0.1386(14) 0.1018(8) 0.049(5) Uani d U P D 0.535(16) B 2
H H21V -0.105072 0.175339 0.079265 0.073 Uiso calc U P R 0.535(16) B 2
H H21W -0.024552 0.174302 0.109385 0.073 Uiso calc U P R 0.535(16) B 2
H H21$ -0.11952 0.120298 0.127622 0.073 Uiso calc U P R 0.535(16) B 2
C C118 0.5438(3) 0.3115(3) 0.12334(16) 0.0243(10) Uani d . . . 1.0 . .
C C119 0.6130(4) 0.3503(3) 0.12834(17) 0.0272(10) Uani d . . . 1.0 . .
C C120 0.7624(4) 0.3603(4) 0.18485(19) 0.0350(12) Uani d . . . 1.0 . .
H H120 0.713995 0.376978 0.207716 0.042 Uiso calc U . R 1.0 . .
C C121 0.8532(5) 0.4047(5) 0.1914(2) 0.0519(18) Uani d . . . 1.0 . .
H H12A 0.866816 0.384244 0.221064 0.078 Uiso calc U . R 1.0 . .
H H12B 0.847233 0.470818 0.186736 0.078 Uiso calc U . R 1.0 . .
H H12C 0.903607 0.387477 0.170611 0.078 Uiso calc U . R 1.0 . .
C C122 0.7683(7) 0.2579(5) 0.1929(3) 0.062(2) Uani d . . . 1.0 . .
H H12D 0.8177 0.238543 0.172243 0.093 Uiso calc U . R 1.0 . .
H H12E 0.709295 0.231194 0.188979 0.093 Uiso calc U . R 1.0 . .
H H12F 0.781584 0.237784 0.222597 0.093 Uiso calc U . R 1.0 . .
C C123 0.8102(4) 0.3803(4) 0.08454(19) 0.0313(11) Uani d . . . 1.0 . .
H H123 0.845439 0.326656 0.096532 0.038 Uiso calc U . R 1.0 . .
C C124 0.8813(4) 0.4574(4) 0.0682(2) 0.0423(15) Uani d . . . 1.0 . .
H H12G 0.927394 0.438999 0.045798 0.063 Uiso calc U . R 1.0 . .
H H12H 0.912026 0.470913 0.092489 0.063 Uiso calc U . R 1.0 . .
H H12I 0.849896 0.511644 0.05593 0.063 Uiso calc U . R 1.0 . .
C C125 0.7662(4) 0.3528(4) 0.0470(2) 0.0394(13) Uani d . . . 1.0 . .
H H12J 0.736031 0.405272 0.032286 0.059 Uiso calc U . R 1.0 . .
H H12K 0.72019 0.304395 0.058251 0.059 Uiso calc U . R 1.0 . .
H H12L 0.813996 0.3309 0.026395 0.059 Uiso calc U . R 1.0 . .
C C126 0.7008(4) 0.5321(3) 0.12670(19) 0.0299(11) Uani d . . . 1.0 . .
H H126 0.761617 0.564431 0.124029 0.036 Uiso calc U . R 1.0 . .
C C127 0.6414(5) 0.5540(5) 0.1680(2) 0.0456(15) Uani d . . . 1.0 . .
H H12M 0.628093 0.618952 0.164374 0.068 Uiso calc U . R 1.0 . .
H H12N 0.675132 0.537958 0.19304 0.068 Uiso calc U . R 1.0 . .
H H12O 0.583313 0.5191 0.172774 0.068 Uiso calc U . R 1.0 . .
C C128 0.6549(5) 0.5683(4) 0.0864(2) 0.0451(15) Uani d . . . 1.0 . .
H H12P 0.594961 0.537692 0.088231 0.068 Uiso calc U . R 1.0 . .
H H12Q 0.694598 0.556554 0.060318 0.068 Uiso calc U . R 1.0 . .
H H12R 0.645873 0.633687 0.085004 0.068 Uiso calc U . R 1.0 . .
N N1 0.8576(3) 0.5794(3) 0.30845(14) 0.0289(9) Uani d . . . 1.0 . .
H H1 0.89396 0.535248 0.301591 0.035 Uiso calc U . R 1.0 . .
N N2 0.7689(3) 0.7049(3) 0.30468(15) 0.0314(10) Uani d . . . 1.0 . .
H H2 0.739631 0.754012 0.294967 0.038 Uiso calc U . R 1.0 . .
N N3 0.9256(3) 0.6377(3) 0.19729(15) 0.0302(9) Uani d . . . 1.0 . .
H H3 0.970899 0.604793 0.206946 0.036 Uiso calc U . R 1.0 . .
N N4 0.7949(3) 0.7202(3) 0.19384(14) 0.0269(9) Uani d . . . 1.0 . .
H H4A 0.743145 0.747581 0.20124 0.032 Uiso calc U . R 1.0 . .
N N5 0.2572(3) 0.0835(3) 0.30598(14) 0.0261(9) Uani d . . . 1.0 . .
H H5A 0.226529 0.040537 0.297308 0.031 Uiso calc U . R 1.0 . .
N N6 0.3450(3) 0.2084(3) 0.30649(13) 0.0245(8) Uani d . . . 1.0 . .
H H6A 0.379116 0.258058 0.298219 0.029 Uiso calc U . R 1.0 . .
N N7 0.2814(3) 0.1419(3) 0.19236(13) 0.0235(8) Uani d . . . 1.0 . .
H H7A 0.230319 0.108738 0.198607 0.028 Uiso calc U . R 1.0 . .
N N8 0.4091(3) 0.2236(3) 0.19817(13) 0.0239(8) Uani d . . . 1.0 . .
H H8 0.452443 0.250705 0.208799 0.029 Uiso calc U . R 1.0 . .
Si Si3 1.21797(10) 0.47566(10) 0.13650(5) 0.0304(3) Uani d . . . 1.0 . .
Si Si4 0.54487(11) 0.91315(10) 0.12581(6) 0.0351(4) Uani d . . . 1.0 . .
Si Si5 0.08298(11) -0.21954(10) 0.37600(6) 0.0335(4) Uani d . . . 1.0 . .
Si Si6 0.51265(12) 0.44635(11) 0.35943(6) 0.0369(4) Uani d . . . 1.0 . .
Si Si7 0.04190(11) -0.00594(10) 0.11950(5) 0.0315(3) Uani d . . . 1.0 . .
Si Si8 0.72392(9) 0.40705(9) 0.13084(5) 0.0244(3) Uani d . . . 1.0 . .

loop_
_atom_site_aniso_label
_atom_site_aniso_U_11
_atom_site_aniso_U_22
_atom_site_aniso_U_33
_atom_site_aniso_U_12
_atom_site_aniso_U_13
_atom_site_aniso_U_23
Si1 0.0219(10) 0.0216(9) 0.0312(14) 0.0052(7) 0.0009(10) -0.0037(11)
Si2 0.0292(10) 0.0227(9) 0.0587(15) 0.0092(7) -0.0072(10) -0.0025(9)
C22 0.027(4) 0.026(2) 0.034(5) 0.002(2) -0.003(3) -0.005(3)
C23 0.029(3) 0.027(3) 0.045(4) 0.005(2) -0.002(3) -0.003(3)
C24 0.059(4) 0.041(4) 0.073(5) 0.007(3) -0.018(4) -0.016(4)
C25 0.061(6) 0.085(8) 0.098(8) -0.020(6) -0.026(7) 0.002(7)
C26 0.109(8) 0.053(6) 0.131(10) 0.019(6) -0.039(8) -0.043(7)
C27 0.038(3) 0.044(4) 0.073(4) 0.013(3) 0.003(3) -0.008(3)
C28 0.034(4) 0.057(5) 0.118(8) 0.006(4) -0.009(5) -0.032(5)
C29 0.051(6) 0.092(8) 0.081(6) 0.029(5) 0.017(5) 0.003(5)
C30 0.042(4) 0.049(4) 0.053(4) 0.009(3) -0.003(3) 0.005(3)
C31 0.091(7) 0.083(7) 0.076(7) 0.049(6) 0.007(6) 0.019(5)
C32 0.059(5) 0.069(6) 0.055(5) 0.019(4) 0.004(4) 0.008(4)
Si1A 0.042(5) 0.034(4) 0.046(6) 0.019(4) -0.007(5) -0.003(5)
Si2A 0.036(4) 0.030(4) 0.056(5) 0.017(3) -0.011(4) -0.020(4)
C22A 0.027(4) 0.026(2) 0.034(5) 0.002(2) -0.003(3) -0.005(3)
C23A 0.027(6) 0.028(5) 0.036(7) 0.004(5) -0.008(6) -0.008(5)
C24A 0.053(7) 0.043(7) 0.062(9) 0.004(6) -0.016(6) -0.012(7)
C25A 0.073(14) 0.050(11) 0.083(16) 0.007(10) -0.012(13) -0.026(12)
C26A 0.050(11) 0.059(15) 0.072(15) 0.001(10) -0.019(11) -0.001(13)
C27A 0.052(7) 0.057(9) 0.065(7) 0.015(7) 0.003(6) -0.014(7)
C28A 0.070(17) 0.082(18) 0.072(13) 0.012(14) 0.004(11) -0.028(13)
C29A 0.061(9) 0.095(16) 0.095(15) 0.013(12) -0.008(10) -0.004(13)
C30A 0.043(7) 0.051(7) 0.059(6) 0.004(6) -0.013(5) -0.001(6)
C31A 0.096(17) 0.076(12) 0.095(16) 0.027(12) -0.010(13) 0.009(12)
C32A 0.081(15) 0.091(15) 0.066(10) 0.010(13) -0.002(11) -0.006(12)
B1 0.040(3) 0.025(3) 0.028(3) -0.006(2) -0.001(2) 0.003(2)
B2 0.039(3) 0.026(3) 0.030(3) -0.006(2) -0.005(2) 0.001(2)
B3 0.024(3) 0.027(3) 0.027(3) -0.001(2) 0.002(2) -0.002(2)
B4 0.027(3) 0.020(2) 0.026(2) 0.000(2) 0.003(2) -0.002(2)
C1 0.028(2) 0.021(2) 0.025(2) -0.0022(18) -0.0014(18) -0.0013(17)
C2 0.021(2) 0.022(2) 0.025(2) -0.0014(17) 0.0004(18) -0.0002(17)
C3 0.023(2) 0.022(2) 0.026(2) -0.0014(17) -0.0027(18) -0.0029(18)
C4 0.035(3) 0.024(2) 0.028(2) -0.001(2) -0.005(2) 0.0004(19)
C5 0.048(3) 0.031(3) 0.026(3) -0.004(2) -0.002(2) -0.001(2)
C6 0.043(3) 0.034(3) 0.029(3) -0.001(2) 0.002(2) -0.007(2)
C7 0.030(3) 0.029(3) 0.035(3) 0.004(2) 0.000(2) -0.010(2)
C8 0.021(2) 0.022(2) 0.031(2) -0.0010(17) -0.0014(18) -0.0036(18)
C9 0.026(2) 0.022(2) 0.034(2) -0.0005(18) -0.004(2) -0.0043(19)
C10 0.029(3) 0.020(2) 0.026(2) -0.0037(18) -0.0016(19) 0.0011(18)
C11 0.025(4) 0.023(2) 0.025(4) 0.000(3) -0.002(3) 0.000(2)
C12 0.030(4) 0.022(3) 0.032(4) 0.001(2) -0.003(3) 0.000(2)
C13 0.034(4) 0.038(3) 0.050(4) 0.003(3) -0.008(3) -0.014(3)
C14 0.064(7) 0.059(7) 0.053(6) 0.019(6) -0.016(5) -0.015(5)
C15 0.067(6) 0.049(5) 0.084(7) 0.023(4) -0.029(5) -0.037(5)
C16 0.034(3) 0.036(3) 0.046(4) 0.000(3) -0.001(3) 0.002(3)
C17 0.043(5) 0.058(5) 0.066(6) 0.017(4) 0.004(4) 0.021(4)
C18 0.040(4) 0.032(4) 0.042(5) 0.002(3) 0.000(3) 0.005(3)
C19 0.026(3) 0.034(3) 0.045(3) 0.005(3) -0.002(3) -0.009(3)
C20 0.033(6) 0.054(6) 0.049(5) -0.002(4) 0.008(4) 0.000(5)
C21 0.028(5) 0.048(6) 0.056(6) 0.000(4) -0.004(4) -0.015(5)
C11A 0.025(4) 0.023(2) 0.025(4) 0.000(3) -0.002(3) 0.000(2)
C12A 0.029(7) 0.027(5) 0.033(7) 0.003(5) -0.004(6) -0.003(5)
C13A 0.047(8) 0.048(8) 0.050(7) 0.008(6) -0.009(6) -0.010(6)
C14A 0.056(14) 0.058(13) 0.061(14) 0.015(10) -0.011(12) -0.017(11)
C15A 0.053(15) 0.054(14) 0.050(12) 0.006(11) -0.014(11) -0.006(10)
C16A 0.042(7) 0.042(7) 0.047(7) 0.004(6) -0.004(7) 0.001(6)
C17A 0.041(12) 0.046(10) 0.056(14) 0.007(9) -0.005(12) 0.002(10)
C18A 0.045(9) 0.047(15) 0.057(16) 0.006(10) -0.003(10) 0.009(13)
C19A 0.039(6) 0.037(8) 0.045(7) 0.010(6) -0.004(6) -0.007(6)
C20A 0.041(13) 0.044(14) 0.044(11) 0.005(12) -0.009(10) -0.008(10)
C21A 0.039(14) 0.037(15) 0.046(10) 0.010(12) -0.006(10) -0.005(11)
C33 0.030(2) 0.021(2) 0.029(2) -0.0020(18) -0.0056(19) 0.0002(19)
C34 0.025(2) 0.018(2) 0.032(2) -0.0030(17) -0.0046(19) -0.0002(18)
C35 0.023(2) 0.019(2) 0.029(2) -0.0002(17) -0.0035(18) -0.0030(18)
C36 0.025(3) 0.026(2) 0.037(3) 0.001(2) 0.002(2) -0.003(2)
C37 0.028(3) 0.039(3) 0.031(3) 0.002(2) 0.006(2) -0.007(2)
C38 0.030(3) 0.035(3) 0.028(3) 0.000(2) -0.002(2) -0.004(2)
C39 0.021(2) 0.024(2) 0.030(2) 0.0040(18) -0.0028(18) -0.0032(19)
C40 0.022(2) 0.016(2) 0.027(2) -0.0017(17) -0.0015(17) -0.0007(17)
C41 0.023(2) 0.017(2) 0.027(2) -0.0025(17) -0.0009(17) -0.0018(17)
C42 0.025(2) 0.019(2) 0.026(2) -0.0045(17) 0.0012(18) -0.0004(17)
C43 0.027(2) 0.022(2) 0.032(3) -0.0016(18) -0.001(2) 0.000(2)
C44 0.026(2) 0.027(3) 0.037(3) 0.0007(19) -0.001(2) 0.003(2)
C45 0.039(3) 0.032(3) 0.069(4) 0.012(2) -0.004(3) 0.009(3)
C46 0.047(4) 0.041(4) 0.093(6) -0.002(3) 0.004(4) -0.004(4)
C47 0.069(6) 0.084(6) 0.053(4) -0.009(5) 0.010(4) 0.020(4)
C48 0.043(4) 0.043(3) 0.057(4) 0.006(3) -0.013(3) -0.016(3)
C49 0.037(4) 0.064(5) 0.076(5) 0.015(3) -0.023(3) -0.021(4)
C50 0.061(5) 0.061(5) 0.065(5) 0.024(4) -0.025(4) -0.029(4)
C51 0.047(4) 0.050(4) 0.050(4) 0.017(3) 0.007(3) -0.011(3)
C52 0.061(5) 0.108(7) 0.055(5) -0.014(5) 0.026(4) -0.008(5)
C53 0.079(6) 0.077(6) 0.047(4) 0.006(4) -0.001(4) -0.023(4)
C54 0.026(2) 0.020(2) 0.027(2) -0.0031(17) 0.0017(19) -0.0012(19)
C55 0.029(2) 0.028(3) 0.037(3) 0.0009(19) 0.002(2) -0.006(2)
C56 0.032(3) 0.039(3) 0.099(6) 0.008(3) -0.007(3) -0.026(4)
C57 0.045(4) 0.044(4) 0.127(8) -0.005(3) 0.010(5) -0.027(4)
C58 0.039(4) 0.063(5) 0.145(9) 0.019(4) -0.031(5) -0.037(6)
C59 0.035(3) 0.026(3) 0.061(4) 0.008(2) -0.001(3) 0.000(3)
C60 0.061(5) 0.028(3) 0.102(6) 0.009(3) -0.025(4) -0.018(4)
C61 0.054(4) 0.044(4) 0.066(4) 0.004(3) 0.005(3) 0.016(3)
C62 0.071(5) 0.048(4) 0.053(4) 0.034(4) 0.023(3) 0.003(3)
C63 0.115(8) 0.102(8) 0.072(6) 0.084(7) 0.044(6) 0.022(5)
C64 0.095(7) 0.065(5) 0.068(5) 0.038(5) 0.034(5) 0.024(4)
C65 0.024(2) 0.020(2) 0.026(2) 0.0028(17) 0.0013(18) -0.0047(17)
C66 0.023(2) 0.016(2) 0.029(2) 0.0011(17) 0.0039(18) 0.0010(17)
C67 0.025(2) 0.015(2) 0.028(2) 0.0037(17) 0.0019(18) 0.0029(17)
C68 0.036(3) 0.021(2) 0.036(3) 0.001(2) 0.005(2) 0.003(2)
C69 0.053(4) 0.031(3) 0.030(3) -0.004(2) 0.005(2) 0.002(2)
C70 0.065(4) 0.031(3) 0.028(3) -0.009(3) -0.001(3) 0.000(2)
C71 0.050(4) 0.027(3) 0.030(3) -0.004(2) -0.003(2) -0.002(2)
C72 0.027(2) 0.018(2) 0.026(2) 0.0035(17) 0.0035(18) -0.0001(17)
C73 0.021(2) 0.018(2) 0.028(2) 0.0015(17) 0.0025(18) -0.0023(17)
C74 0.020(2) 0.018(2) 0.028(2) 0.0046(17) 0.0034(18) -0.0007(17)
C75 0.025(2) 0.023(2) 0.029(3) 0.0006(18) 0.0018(19) 0.0009(19)
C76 0.026(3) 0.025(2) 0.034(3) -0.0039(19) 0.004(2) 0.001(2)
C77 0.050(4) 0.050(4) 0.067(4) 0.000(3) -0.001(3) -0.025(3)
C78 0.074(6) 0.080(6) 0.115(8) -0.013(5) 0.003(6) -0.067(6)
C79 0.091(7) 0.091(6) 0.054(5) -0.015(5) 0.014(4) -0.027(4)
C80 0.032(3) 0.028(3) 0.058(4) -0.004(2) -0.003(3) -0.007(2)
C81 0.047(4) 0.044(4) 0.062(4) 0.002(3) -0.013(3) 0.000(3)
C82 0.032(3) 0.054(4) 0.069(4) -0.002(3) 0.002(3) -0.017(3)
C83 0.048(4) 0.032(3) 0.068(4) -0.013(3) -0.013(3) 0.013(3)
C84 0.046(4) 0.052(4) 0.087(6) -0.002(3) -0.015(4) 0.009(4)
C85 0.065(5) 0.043(4) 0.122(8) -0.024(4) -0.039(5) 0.031(5)
C86 0.026(2) 0.026(2) 0.024(2) 0.0008(18) 0.0000(19) -0.0037(19)
C87 0.024(2) 0.028(2) 0.033(3) 0.0005(18) 0.000(2) -0.008(2)
C88 0.055(4) 0.070(5) 0.052(4) -0.023(4) 0.008(3) -0.003(4)
C89 0.048(5) 0.200(15) 0.112(9) 0.006(6) 0.000(5) -0.078(10)
C90 0.073(6) 0.118(8) 0.041(4) -0.042(6) 0.016(4) -0.015(4)
C91 0.055(4) 0.056(4) 0.044(4) -0.029(3) -0.004(3) -0.006(3)
C92 0.103(7) 0.067(5) 0.091(7) -0.034(5) -0.061(6) 0.015(5)
C93 0.076(7) 0.174(11) 0.088(7) -0.054(7) 0.022(5) -0.080(8)
C94 0.075(6) 0.036(4) 0.161(10) 0.004(4) -0.040(6) -0.014(5)
C95 0.144(12) 0.036(5) 0.28(2) -0.018(6) -0.101(13) 0.015(8)
C96 0.093(8) 0.060(6) 0.219(15) 0.012(6) -0.079(10) 0.007(8)
C97 0.016(2) 0.016(2) 0.029(2) 0.0019(16) 0.0021(17) -0.0008(17)
C98 0.018(2) 0.016(2) 0.029(2) 0.0020(16) 0.0013(17) -0.0010(17)
C99 0.017(2) 0.021(2) 0.026(2) 0.0019(17) -0.0006(17) 0.0020(18)
C100 0.023(2) 0.033(3) 0.028(2) 0.001(2) -0.0017(19) -0.005(2)
C101 0.030(3) 0.047(3) 0.024(3) -0.004(2) -0.001(2) 0.002(2)
C102 0.031(3) 0.052(4) 0.027(3) -0.009(2) 0.003(2) 0.003(2)
C103 0.021(2) 0.034(3) 0.030(2) -0.003(2) 0.0010(19) 0.004(2)
C104 0.018(2) 0.024(2) 0.028(2) 0.0002(17) 0.0011(17) -0.0009(19)
C105 0.015(2) 0.019(2) 0.029(2) 0.0011(16) 0.0017(17) -0.0005(18)
C106 0.021(2) 0.018(2) 0.024(2) 0.0008(17) 0.0004(17) -0.0019(17)
C107 0.022(2) 0.022(2) 0.025(2) -0.0009(17) 0.0005(18) -0.0016(19)
C108 0.030(2) 0.027(2) 0.030(3) -0.0055(19) -0.001(2) -0.003(2)
C109 0.040(6) 0.035(6) 0.036(5) -0.012(5) 0.004(4) -0.005(5)
C110 0.064(9) 0.087(11) 0.045(7) -0.025(8) -0.008(6) -0.003(8)
C111 0.059(10) 0.046(9) 0.044(9) -0.026(8) 0.006(7) 0.006(8)
C112 0.035(6) 0.028(5) 0.042(7) -0.004(4) -0.004(6) -0.007(5)
C113 0.037(8) 0.030(8) 0.044(8) -0.011(6) -0.002(7) -0.005(7)
C114 0.045(9) 0.036(8) 0.051(9) 0.007(6) -0.006(8) 0.005(8)
C115 0.028(5) 0.026(5) 0.040(7) -0.005(4) 0.000(5) -0.001(5)
C116 0.037(8) 0.021(7) 0.057(12) -0.011(6) -0.017(8) 0.023(8)
C117 0.036(7) 0.031(6) 0.042(10) -0.003(5) 0.005(8) 0.001(6)
C209 0.052(6) 0.045(6) 0.045(5) -0.013(5) 0.004(5) -0.003(5)
C210 0.054(8) 0.066(8) 0.054(7) -0.025(6) 0.014(6) -0.019(6)
C211 0.059(8) 0.048(9) 0.043(9) -0.027(7) 0.008(6) 0.002(8)
C212 0.033(6) 0.028(4) 0.045(7) -0.006(4) -0.004(5) -0.009(5)
C213 0.048(8) 0.047(10) 0.042(7) 0.001(8) 0.004(7) -0.015(7)
C214 0.044(8) 0.033(6) 0.061(10) -0.002(5) -0.008(8) -0.001(7)
C215 0.030(5) 0.028(5) 0.040(7) -0.006(4) 0.001(5) -0.003(4)
C216 0.029(6) 0.023(7) 0.046(9) -0.014(5) -0.002(6) 0.019(6)
C217 0.048(8) 0.033(6) 0.059(12) 0.004(5) 0.012(9) -0.003(7)
C118 0.023(2) 0.023(2) 0.025(2) -0.0020(17) 0.0025(18) -0.0017(19)
C119 0.026(2) 0.024(2) 0.029(3) -0.0025(18) 0.0018(19) -0.004(2)
C120 0.031(3) 0.037(3) 0.036(3) -0.008(2) -0.003(2) -0.003(2)
C121 0.038(3) 0.064(4) 0.052(4) -0.018(3) -0.016(3) 0.004(3)
C122 0.089(6) 0.036(3) 0.061(5) -0.002(4) -0.032(4) 0.009(3)
C123 0.025(2) 0.025(2) 0.042(3) -0.001(2) 0.006(2) -0.007(2)
C124 0.035(3) 0.034(3) 0.053(4) -0.008(2) 0.020(3) -0.011(3)
C125 0.033(3) 0.046(3) 0.037(3) -0.005(3) 0.009(2) -0.009(3)
C126 0.024(2) 0.021(2) 0.043(3) -0.0005(19) 0.004(2) -0.007(2)
C127 0.036(3) 0.041(3) 0.060(4) -0.002(3) 0.012(3) -0.021(3)
C128 0.047(4) 0.030(3) 0.059(4) 0.007(3) -0.012(3) -0.004(3)
N1 0.035(2) 0.024(2) 0.023(2) 0.0002(17) 0.0047(17) 0.0031(16)
N2 0.040(3) 0.024(2) 0.027(2) -0.0017(18) -0.0037(18) 0.0033(17)
N3 0.035(2) 0.025(2) 0.029(2) -0.0011(18) -0.0035(18) 0.0013(17)
N4 0.026(2) 0.025(2) 0.026(2) 0.0003(16) 0.0035(16) 0.0012(16)
N5 0.029(2) 0.023(2) 0.024(2) -0.0031(17) 0.0020(16) -0.0021(16)
N6 0.026(2) 0.0213(19) 0.0238(19) -0.0011(16) 0.0025(16) -0.0008(15)
N7 0.0203(19) 0.0220(19) 0.027(2) -0.0014(15) 0.0029(15) -0.0033(16)
N8 0.0208(19) 0.024(2) 0.0247(19) -0.0024(16) 0.0020(15) -0.0027(16)
Si3 0.0232(7) 0.0288(7) 0.0368(8) 0.0049(6) -0.0001(6) -0.0010(6)
Si4 0.0284(8) 0.0236(7) 0.0491(9) 0.0087(6) 0.0068(7) -0.0023(6)
Si5 0.0268(7) 0.0223(7) 0.0501(9) -0.0034(6) -0.0025(7) -0.0037(6)
Si6 0.0321(8) 0.0271(7) 0.0503(10) -0.0088(6) -0.0054(7) -0.0022(7)
Si7 0.0278(7) 0.0254(7) 0.0392(8) -0.0111(6) 0.0028(6) -0.0044(6)
Si8 0.0201(6) 0.0204(6) 0.0312(7) -0.0033(5) 0.0011(5) -0.0032(5)

loop_
_atom_type_symbol
_atom_type_description
_atom_type_scat_dispersion_real
_atom_type_scat_dispersion_imag
_atom_type_scat_source
C C 0.0033 0.0016 'International Tables Vol C Tables 4.2.6.8 and 6.1.1.4'
H H 0.0000 0.0000 'International Tables Vol C Tables 4.2.6.8 and 6.1.1.4'
B B 0.0013 0.0007 'International Tables Vol C Tables 4.2.6.8 and 6.1.1.4'
N N 0.0061 0.0033 'International Tables Vol C Tables 4.2.6.8 and 6.1.1.4'
Si Si 0.0817 0.0704 'International Tables Vol C Tables 4.2.6.8 and 6.1.1.4'

loop_
_geom_angle_atom_site_label_1
_geom_angle_atom_site_label_2
_geom_angle_atom_site_label_3
_geom_angle
C12 Si1 C13 108.4(4)
C12 Si1 C19 107.5(5)
C13 Si1 C19 113.3(4)
C12 Si1 C16 104.1(4)
C13 Si1 C16 112.7(4)
C19 Si1 C16 110.2(5)
C23 Si2 C24 106.5(4)
C23 Si2 C27 107.1(4)
C24 Si2 C27 112.4(5)
C23 Si2 C30 106.5(4)
C24 Si2 C30 114.6(5)
C27 Si2 C30 109.2(4)
C23 C22 C9 174.3(10)
C22 C23 Si2 179.5(10)
C26 C24 C25 116.2(10)
C26 C24 Si2 112.9(8)
C25 C24 Si2 113.5(9)
C28 C27 C29 113.2(9)
C28 C27 Si2 111.4(6)
C29 C27 Si2 109.9(7)
C31 C30 C32 109.7(8)
C31 C30 Si2 113.0(7)
C32 C30 Si2 115.8(6)
C19A Si1A C13A 123.(2)
C19A Si1A C12A 111.(2)
C13A Si1A C12A 109.(2)
C19A Si1A C16A 106.(2)
C13A Si1A C16A 107.(2)
C12A Si1A C16A 96.(2)
C23A Si2A C24A 108.6(14)
C23A Si2A C27A 107.2(15)
C24A Si2A C27A 105.5(14)
C23A Si2A C30A 108.5(13)
C24A Si2A C30A 117.5(15)
C27A Si2A C30A 109.1(13)
C23A C22A C9 176.(6)
C22A C23A Si2A 176.(5)
C26A C24A C25A 119.(3)
C26A C24A Si2A 119.(3)
C25A C24A Si2A 111.(2)
C28A C27A C29A 115.(3)
C28A C27A Si2A 111.(2)
C29A C27A Si2A 111.(2)
C31A C30A C32A 108.6(16)
C31A C30A Si2A 112.(2)
C32A C30A Si2A 116.(2)
N1 B1 N2 104.1(5)
N1 B1 B2 128.9(5)
N2 B1 B2 127.1(5)
N3 B2 N4 104.8(5)
N3 B2 B1 128.7(6)
N4 B2 B1 126.4(6)
N6 B3 N5 104.6(4)
N6 B3 B4 126.3(5)
N5 B3 B4 129.0(5)
N7 B4 N8 105.0(4)
N7 B4 B3 129.4(5)
N8 B4 B3 125.5(5)
N1 C1 C2 129.8(5)
N1 C1 C10 108.8(4)
C2 C1 C10 121.4(5)
C1 C2 C3 118.5(4)
C1 C2 C11 120.1(10)
C3 C2 C11 121.4(10)
C1 C2 C11A 116.(5)
C3 C2 C11A 125.(5)
C4 C3 C2 121.2(5)
C4 C3 C8 119.1(5)
C2 C3 C8 119.7(5)
C5 C4 C3 120.6(5)
C4 C5 C6 120.2(5)
C7 C6 C5 120.4(5)
C6 C7 C8 121.1(5)
C7 C8 C3 118.5(5)
C7 C8 C9 120.9(5)
C3 C8 C9 120.7(5)
C10 C9 C22 117.6(6)
C10 C9 C8 117.3(5)
C22 C9 C8 125.1(6)
C10 C9 C22A 128.(3)
C8 C9 C22A 115.(3)
C9 C10 N2 129.8(5)
C9 C10 C1 122.5(5)
N2 C10 C1 107.7(5)
C12 C11 C2 176.0(17)
C11 C12 Si1 171.2(14)
C14 C13 C15 108.1(8)
C14 C13 Si1 116.5(8)
C15 C13 Si1 113.8(6)
C17 C16 C18 111.1(7)
C17 C16 Si1 113.4(6)
C18 C16 Si1 111.8(6)
C21 C19 C20 111.2(8)
C21 C19 Si1 111.5(7)
C20 C19 Si1 111.6(9)
C12A C11A C2 175.(10)
C11A C12A Si1A 178.(8)
C14A C13A C15A 108.(3)
C14A C13A Si1A 117.(3)
C15A C13A Si1A 108.(4)
C18A C16A C17A 111.(2)
C18A C16A Si1A 116.(3)
C17A C16A Si1A 105.(3)
C21A C19A C20A 113.(3)
C21A C19A Si1A 117.(4)
C20A C19A Si1A 112.(4)
C34 C33 N3 131.0(5)
C34 C33 C42 121.2(5)
N3 C33 C42 107.8(5)
C33 C34 C35 118.1(5)
C33 C34 C43 118.9(5)
C35 C34 C43 122.9(5)
C36 C35 C40 119.2(5)
C36 C35 C34 120.7(5)
C40 C35 C34 120.2(5)
C37 C36 C35 120.2(5)
C36 C37 C38 120.5(5)
C39 C38 C37 120.7(5)
C38 C39 C40 121.1(5)
C39 C40 C41 121.2(4)
C39 C40 C35 118.2(4)
C41 C40 C35 120.5(4)
C42 C41 C40 117.7(5)
C42 C41 C54 118.8(5)
C40 C41 C54 123.5(4)
N4 C42 C41 130.2(5)
N4 C42 C33 107.5(4)
C41 C42 C33 122.2(5)
C44 C43 C34 177.0(6)
C43 C44 Si3 177.8(5)
C46 C45 C47 110.4(7)
C46 C45 Si3 114.6(5)
C47 C45 Si3 111.9(5)
C49 C48 C50 109.8(6)
C49 C48 Si3 113.1(5)
C50 C48 Si3 116.0(5)
C52 C51 C53 111.6(7)
C52 C51 Si3 113.2(6)
C53 C51 Si3 112.7(5)
C55 C54 C41 174.8(6)
C54 C55 Si4 178.5(5)
C58 C56 C57 112.8(7)
C58 C56 Si4 114.0(5)
C57 C56 Si4 113.0(7)
C60 C59 C61 110.7(6)
C60 C59 Si4 113.0(5)
C61 C59 Si4 112.0(5)
C64 C62 C63 109.8(7)
C64 C62 Si4 116.3(6)
C63 C62 Si4 110.5(6)
C66 C65 N5 130.4(5)
C66 C65 C74 121.7(5)
N5 C65 C74 107.9(4)
C65 C66 C67 117.6(4)
C65 C66 C75 119.1(5)
C67 C66 C75 123.2(4)
C68 C67 C66 120.8(5)
C68 C67 C72 118.6(5)
C66 C67 C72 120.6(4)
C69 C68 C67 121.1(5)
C68 C69 C70 120.2(5)
C71 C70 C69 120.1(6)
C70 C71 C72 121.1(5)
C71 C72 C67 118.9(5)
C71 C72 C73 120.9(5)
C67 C72 C73 120.1(4)
C74 C73 C86 118.3(4)
C74 C73 C72 117.6(4)
C86 C73 C72 124.1(5)
C73 C74 N6 129.9(4)
C73 C74 C65 122.3(4)
N6 C74 C65 107.8(4)
C76 C75 C66 175.4(6)
C75 C76 Si5 174.3(5)
C79 C77 C78 111.6(8)
C79 C77 Si5 114.8(6)
C78 C77 Si5 111.4(6)
C81 C80 C82 110.7(6)
C81 C80 Si5 113.6(5)
C82 C80 Si5 110.5(5)
C85 C83 C84 110.6(6)
C85 C83 Si5 113.9(6)
C84 C83 Si5 112.2(5)
C87 C86 C73 172.6(6)
C86 C87 Si6 173.8(5)
C89 C88 C90 111.8(9)
C89 C88 Si6 115.2(7)
C90 C88 Si6 113.9(5)
C92 C91 C93 110.3(9)
C92 C91 Si6 115.0(5)
C93 C91 Si6 110.0(7)
C96 C94 C95 109.4(11)
C96 C94 Si6 116.5(7)
C95 C94 Si6 109.0(8)
C98 C97 N7 129.6(4)
C98 C97 C106 122.7(4)
N7 C97 C106 107.7(4)
C97 C98 C107 119.3(4)
C97 C98 C99 117.6(4)
C107 C98 C99 123.1(4)
C100 C99 C104 118.7(4)
C100 C99 C98 121.1(4)
C104 C99 C98 120.2(4)
C101 C100 C99 120.6(5)
C100 C101 C102 120.4(5)
C103 C102 C101 120.9(5)
C102 C103 C104 120.6(5)
C103 C104 C99 118.7(5)
C103 C104 C105 121.0(4)
C99 C104 C105 120.3(4)
C106 C105 C118 120.5(4)
C106 C105 C104 117.6(4)
C118 C105 C104 121.9(4)
C105 C106 N8 130.0(4)
C105 C106 C97 121.6(4)
N8 C106 C97 108.4(4)
C108 C107 C98 174.1(5)
C107 C108 Si7 178.3(5)
C110 C109 C111 101.9(14)
C110 C109 Si7 111.3(12)
C111 C109 Si7 109.9(15)
C113 C112 C114 110.1(14)
C113 C112 Si7 111.1(18)
C114 C112 Si7 114.0(17)
C117 C115 C116 107.5(15)
C117 C115 Si7 111.4(15)
C116 C115 Si7 103.5(14)
C210 C209 C211 102.0(12)
C210 C209 Si7 116.3(11)
C211 C209 Si7 106.5(13)
C213 C212 C214 110.4(13)
C213 C212 Si7 110.2(17)
C214 C212 Si7 113.1(14)
C217 C215 C216 112.7(13)
C217 C215 Si7 112.6(14)
C216 C215 Si7 120.6(14)
C119 C118 C105 177.6(6)
C118 C119 Si8 174.5(5)
C122 C120 C121 111.0(6)
C122 C120 Si8 113.7(4)
C121 C120 Si8 112.0(4)
C125 C123 C124 110.9(5)
C125 C123 Si8 113.9(4)
C124 C123 Si8 112.1(4)
C128 C126 C127 110.1(5)
C128 C126 Si8 112.0(4)
C127 C126 Si8 111.3(4)
C1 N1 B1 109.8(5)
C10 N2 B1 109.7(5)
C33 N3 B2 110.1(5)
C42 N4 B2 109.8(5)
C65 N5 B3 109.6(4)
C74 N6 B3 110.1(4)
C97 N7 B4 109.7(4)
C106 N8 B4 109.2(4)
C44 Si3 C48 108.7(3)
C44 Si3 C45 107.0(3)
C48 Si3 C45 112.2(3)
C44 Si3 C51 110.0(3)
C48 Si3 C51 111.1(3)
C45 Si3 C51 107.8(3)
C55 Si4 C59 107.5(3)
C55 Si4 C62 104.9(3)
C59 Si4 C62 109.8(3)
C55 Si4 C56 107.6(3)
C59 Si4 C56 109.3(3)
C62 Si4 C56 117.2(4)
C76 Si5 C77 108.0(3)
C76 Si5 C80 108.0(3)
C77 Si5 C80 113.7(3)
C76 Si5 C83 104.2(3)
C77 Si5 C83 111.5(4)
C80 Si5 C83 110.9(3)
C87 Si6 C91 109.0(3)
C87 Si6 C94 107.5(4)
C91 Si6 C94 113.0(4)
C87 Si6 C88 106.2(3)
C91 Si6 C88 111.9(4)
C94 Si6 C88 108.8(5)
C112 Si7 C108 109.9(10)
C215 Si7 C108 108.2(7)
C215 Si7 C209 119.4(8)
C108 Si7 C209 104.0(4)
C112 Si7 C109 113.8(9)
C108 Si7 C109 107.8(4)
C215 Si7 C212 109.7(8)
C108 Si7 C212 106.9(8)
C209 Si7 C212 108.0(7)
C112 Si7 C115 110.7(9)
C108 Si7 C115 106.1(7)
C109 Si7 C115 108.2(8)
C119 Si8 C126 106.9(2)
C119 Si8 C120 107.1(2)
C126 Si8 C120 111.2(3)
C119 Si8 C123 108.4(2)
C126 Si8 C123 112.2(2)
C120 Si8 C123 110.8(3)

loop_
_geom_bond_atom_site_label_1
_geom_bond_atom_site_label_2
_geom_bond_distance
Si1 C12 1.826(8)
Si1 C13 1.875(8)
Si1 C19 1.887(10)
Si1 C16 1.894(8)
Si2 C23 1.830(7)
Si2 C24 1.863(8)
Si2 C27 1.873(9)
Si2 C30 1.917(9)
C22 C23 1.216(9)
C22 C9 1.413(8)
C24 C26 1.522(15)
C24 C25 1.546(16)
C27 C28 1.541(13)
C27 C29 1.561(15)
C30 C31 1.524(12)
C30 C32 1.528(12)
Si1A C19A 1.76(5)
Si1A C13A 1.81(4)
Si1A C12A 1.88(3)
Si1A C16A 2.08(4)
Si2A C23A 1.834(15)
Si2A C24A 1.860(17)
Si2A C27A 1.891(19)
Si2A C30A 1.910(18)
C22A C23A 1.243(16)
C22A C9 1.450(14)
C24A C26A 1.50(2)
C24A C25A 1.55(2)
C27A C28A 1.53(2)
C27A C29A 1.56(2)
C30A C31A 1.535(15)
C30A C32A 1.537(15)
B1 N1 1.437(8)
B1 N2 1.442(8)
B1 B2 1.666(9)
B2 N3 1.420(8)
B2 N4 1.445(8)
B3 N6 1.431(7)
B3 N5 1.439(7)
B3 B4 1.674(8)
B4 N7 1.427(7)
B4 N8 1.440(7)
C1 N1 1.378(7)
C1 C2 1.385(7)
C1 C10 1.403(7)
C2 C3 1.423(7)
C2 C11 1.427(8)
C2 C11A 1.436(16)
C3 C4 1.420(7)
C3 C8 1.425(7)
C4 C5 1.368(8)
C5 C6 1.403(9)
C6 C7 1.374(8)
C7 C8 1.409(7)
C8 C9 1.438(7)
C9 C10 1.374(7)
C10 N2 1.390(7)
C11 C12 1.209(8)
C13 C14 1.502(14)
C13 C15 1.531(12)
C16 C17 1.512(11)
C16 C18 1.515(10)
C19 C21 1.522(10)
C19 C20 1.531(11)
C11A C12A 1.215(18)
C13A C14A 1.51(2)
C13A C15A 1.52(2)
C16A C18A 1.51(2)
C16A C17A 1.52(2)
C19A C21A 1.519(19)
C19A C20A 1.53(2)
C33 C34 1.374(8)
C33 N3 1.385(7)
C33 C42 1.433(7)
C34 C35 1.436(7)
C34 C43 1.437(7)
C35 C36 1.414(7)
C35 C40 1.433(7)
C36 C37 1.378(8)
C37 C38 1.395(8)
C38 C39 1.364(7)
C39 C40 1.415(7)
C40 C41 1.426(7)
C41 C42 1.377(7)
C41 C54 1.441(7)
C42 N4 1.377(6)
C43 C44 1.207(8)
C44 Si3 1.845(6)
C45 C46 1.487(11)
C45 C47 1.527(11)
C45 Si3 1.902(7)
C48 C49 1.531(10)
C48 C50 1.544(10)
C48 Si3 1.859(7)
C51 C52 1.512(11)
C51 C53 1.516(11)
C51 Si3 1.906(7)
C54 C55 1.190(8)
C55 Si4 1.855(6)
C56 C58 1.521(10)
C56 C57 1.535(11)
C56 Si4 1.891(8)
C59 C60 1.528(10)
C59 C61 1.540(10)
C59 Si4 1.869(6)
C62 C64 1.534(11)
C62 C63 1.552(10)
C62 Si4 1.885(8)
C65 C66 1.384(7)
C65 N5 1.390(7)
C65 C74 1.420(7)
C66 C67 1.424(7)
C66 C75 1.427(7)
C67 C68 1.421(7)
C67 C72 1.429(7)
C68 C69 1.359(8)
C69 C70 1.417(8)
C70 C71 1.371(8)
C71 C72 1.405(8)
C72 C73 1.442(7)
C73 C74 1.367(7)
C73 C86 1.423(7)
C74 N6 1.388(6)
C75 C76 1.196(7)
C76 Si5 1.843(5)
C77 C79 1.542(13)
C77 C78 1.550(10)
C77 Si5 1.871(7)
C80 C81 1.522(10)
C80 C82 1.536(10)
C80 Si5 1.876(6)
C83 C85 1.530(9)
C83 C84 1.535(10)
C83 Si5 1.893(7)
C86 C87 1.207(7)
C87 Si6 1.838(5)
C88 C89 1.501(14)
C88 C90 1.512(11)
C88 Si6 1.908(8)
C91 C92 1.488(13)
C91 C93 1.537(12)
C91 Si6 1.866(7)
C94 C96 1.504(15)
C94 C95 1.587(15)
C94 Si6 1.878(9)
C97 C98 1.370(7)
C97 N7 1.389(6)
C97 C106 1.416(7)
C98 C107 1.427(7)
C98 C99 1.434(7)
C99 C100 1.419(7)
C99 C104 1.432(7)
C100 C101 1.372(7)
C101 C102 1.404(8)
C102 C103 1.362(8)
C103 C104 1.423(7)
C104 C105 1.437(7)
C105 C106 1.381(6)
C105 C118 1.427(7)
C106 N8 1.381(6)
C107 C108 1.210(7)
C108 Si7 1.853(5)
C109 C110 1.538(16)
C109 C111 1.616(16)
C109 Si7 1.903(15)
C112 C113 1.537(17)
C112 C114 1.542(15)
C112 Si7 1.79(2)
C115 C117 1.537(15)
C115 C116 1.581(15)
C115 Si7 1.993(18)
C209 C210 1.537(15)
C209 C211 1.630(16)
C209 Si7 1.890(14)
C212 C213 1.533(16)
C212 C214 1.539(14)
C212 Si7 1.943(18)
C215 C217 1.529(14)
C215 C216 1.581(14)
C215 Si7 1.801(16)
C118 C119 1.206(7)
C119 Si8 1.847(5)
C120 C122 1.514(9)
C120 C121 1.537(8)
C120 Si8 1.887(6)
C123 C125 1.523(8)
C123 C124 1.535(7)
C123 Si8 1.888(5)
C126 C128 1.532(9)
C126 C127 1.543(8)
C126 Si8 1.883(5)
